data_7019560
loop_
_publ_author_name
'Deacon, Glen B.'
'Forsyth, Craig M.'
'Junk, Peter C.'
'Kelly, Rory P.'
'Urbatsch, Aron'
'Wang, Jun'

_publ_section_title
;
 The effects of light lanthanoid elements (La, Ce, Nd) on (Ar)CF-Ln
 coordination and C-F activation in
 N,N-dialkyl-N'-2,3,5,6-tetrafluorophenylethane-1,2-diaminate complexes.
;
_journal_issue 28
_journal_name_full 'Dalton transactions (Cambridge, England : 2003)'
_journal_page_first 8624
_journal_page_last 8634
_journal_paper_doi 10.1039/c2dt30604b
_journal_volume 41
_journal_year 2012
_chemical_formula_moiety 'C36 H45 F12 N6 Nd'
_chemical_formula_sum 'C36 H45 F12 N6 Nd'
_chemical_formula_weight 934.02
_chemical_melting_point 409(4)
_chemical_name_systematic
;
tris(N,N-diethyl-N'-(2,3,5,6-tetrafluorophenyl)ethylenediamine
-F,N,N'/F,N)-neodymium(iii)
;
_space_group_IT_number 14
_symmetry_cell_setting monoclinic
_symmetry_space_group_name_Hall '-P 2ybc'
_symmetry_space_group_name_H-M 'P 1 21/c 1'
_atom_sites_solution_hydrogens geom
_atom_sites_solution_primary direct
_atom_sites_solution_secondary difmap
_audit_creation_method SHELXL-97
_cell_angle_alpha 90.00
_cell_angle_beta 103.42(3)
_cell_angle_gamma 90.00
_cell_formula_units_Z 4
_cell_length_a 21.120(4)
_cell_length_b 10.559(2)
_cell_length_c 17.562(4)
_cell_measurement_reflns_used 10519
_cell_measurement_temperature 123(1)
_cell_measurement_theta_max 30.51
_cell_measurement_theta_min 1.98
_cell_volume 3809.5(14)
_computing_cell_refinement 'DENZO-SMN (Otwinowski & Minor, 1997)'
_computing_data_collection 'Collect (Hooft, 1999)'
_computing_data_reduction 'DENZO-SMN (Otwinowski & Minor, 1997)'
_computing_molecular_graphics 'X-Seed (Barbour, 2001)'
_computing_publication_material 'CIFTAB (Sheldrick, 1997)'
_computing_structure_refinement 'SHELXL-97 (Sheldrick, 1997)'
_computing_structure_solution 'SHELXS-97 (Sheldrick, 1990)'
_diffrn_ambient_temperature 123(1)
_diffrn_measured_fraction_theta_full 1.000
_diffrn_measured_fraction_theta_max 1.000
_diffrn_measurement_device_type 'Nonius KappaCCD'
_diffrn_measurement_method 'phi and omega scans'
_diffrn_radiation_monochromator graphite
_diffrn_radiation_source 'fine-focus sealed tube'
_diffrn_radiation_type MoK\a
_diffrn_radiation_wavelength 0.71073
_diffrn_reflns_av_R_equivalents 0.1969
_diffrn_reflns_av_sigmaI/netI 0.1134
_diffrn_reflns_limit_h_max 25
_diffrn_reflns_limit_h_min -25
_diffrn_reflns_limit_k_max 12
_diffrn_reflns_limit_k_min -12
_diffrn_reflns_limit_l_max 20
_diffrn_reflns_limit_l_min -20
_diffrn_reflns_number 42892
_diffrn_reflns_theta_full 25.00
_diffrn_reflns_theta_max 25.00
_diffrn_reflns_theta_min 1.98
_exptl_absorpt_coefficient_mu 1.457
_exptl_absorpt_correction_T_max 0.9576
_exptl_absorpt_correction_T_min 0.8445
_exptl_absorpt_correction_type empirical
_exptl_absorpt_process_details SORTAV
_exptl_crystal_colour 'pale blue'
_exptl_crystal_density_diffrn 1.629
_exptl_crystal_density_method 'not measured'
_exptl_crystal_description plates
_exptl_crystal_F_000 1884
_exptl_crystal_size_max 0.12
_exptl_crystal_size_mid 0.08
_exptl_crystal_size_min 0.03
_refine_diff_density_max 1.622
_refine_diff_density_min -1.033
_refine_diff_density_rms 0.170
_refine_ls_extinction_method none
_refine_ls_goodness_of_fit_ref 1.012
_refine_ls_hydrogen_treatment constr
_refine_ls_matrix_type full
_refine_ls_number_parameters 522
_refine_ls_number_reflns 6723
_refine_ls_number_restraints 51
_refine_ls_restrained_S_all 1.012
_refine_ls_R_factor_all 0.1182
_refine_ls_R_factor_gt 0.0619
_refine_ls_shift/su_max 0.000
_refine_ls_shift/su_mean 0.000
_refine_ls_structure_factor_coef Fsqd
_refine_ls_weighting_details 'calc w=1/[\s^2^(Fo^2^)+(0.0826P)^2^+0.0000P] where P=(Fo^2^+2Fc^2^)/3'
_refine_ls_weighting_scheme calc
_refine_ls_wR_factor_gt 0.1309
_refine_ls_wR_factor_ref 0.1572
_reflns_number_gt 4317
_reflns_number_total 6723
_reflns_threshold_expression >2sigma(I)
_cod_data_source_file c2dt30604b.txt
_cod_data_source_block '[Nd(p-HC6F4NC2H4NEt2)3].CIF'
_cod_depositor_comments
;
The following automatic conversions were performed:

'_chemical_melting_point' value '132-140C' was changed to '409(4)' -
it was converted from degrees Celsius(C) to Kelvins(K), the average
value was taken and precision was
estimated.

'_exptl_absorpt_correction_type' value 'Empirical'
changed to 'empirical' according to
/home/saulius/struct/CIF-dictionaries/cif_core.dic dictionary named
'cif_core.dic' version 2.4.1 from 2010-06-29.

Automatic conversion script
Id: cif_fix_values 1891 2012-01-12 08:04:46Z andrius 
;
_cod_original_cell_volume 3809.4(13)
_cod_original_sg_symbol_H-M 'P 21/c'
_cod_database_code 7019560

loop_
_symmetry_equiv_pos_as_xyz
'x, y, z'
'-x, y+1/2, -z+1/2'
'-x, -y, -z'
'x, -y-1/2, z-1/2'

loop_
_atom_site_label
_atom_site_type_symbol
_atom_site_fract_x
_atom_site_fract_y
_atom_site_fract_z
_atom_site_U_iso_or_equiv
_atom_site_adp_type
_atom_site_occupancy
_atom_site_symmetry_multiplicity
_atom_site_calc_flag
_atom_site_refinement_flags
_atom_site_disorder_assembly
_atom_site_disorder_group
Nd1 Nd 0.229007(19) 0.63283(4) 0.10031(2) 0.01930(16) Uani 1 1 d . . .
F1 F 0.14698(18) 0.7339(4) -0.0217(3) 0.0254(11) Uani 1 1 d . . .
N1 N 0.1339(3) 0.7323(6) 0.1250(4) 0.0251(16) Uani 1 1 d . . .
C1 C 0.1244(3) 0.7188(7) 0.2056(5) 0.0250(19) Uani 1 1 d . . .
H1A H 0.0817 0.6788 0.2036 0.030 Uiso 1 1 calc R . .
H1B H 0.1243 0.8037 0.2295 0.030 Uiso 1 1 calc R . .
F2 F 0.0516(2) 0.7968(5) -0.1452(3) 0.0399(13) Uani 1 1 d . . .
N2 N 0.1884(3) 0.5181(6) 0.2186(3) 0.0194(15) Uani 1 1 d . . .
C2 C 0.1772(3) 0.6399(6) 0.2551(4) 0.0221(18) Uani 1 1 d . . .
H2A H 0.2181 0.6892 0.2664 0.027 Uiso 1 1 calc R . .
H2B H 0.1657 0.6223 0.3056 0.027 Uiso 1 1 calc R . .
F3 F -0.0841(2) 0.8962(5) 0.0251(3) 0.0507(15) Uani 1 1 d . . .
N3 N 0.3290(3) 0.6747(6) 0.1956(4) 0.0207(15) Uani 1 1 d . . .
C3 C 0.0833(3) 0.7762(7) 0.0687(5) 0.0234(19) Uani 1 1 d . . .
F4 F 0.0091(2) 0.8428(4) 0.1469(3) 0.0416(13) Uani 1 1 d . . .
N4 N 0.2726(3) 0.8665(6) 0.0886(4) 0.0242(15) Uani 1 1 d . . .
C4 C 0.0882(3) 0.7741(7) -0.0100(5) 0.0232(19) Uani 1 1 d . . .
F5 F 0.30964(19) 0.4430(4) 0.1383(3) 0.0279(11) Uani 1 1 d . . .
N5 N 0.2457(3) 0.5336(6) -0.0150(3) 0.0193(14) Uani 1 1 d . A .
C5 C 0.0395(4) 0.8060(8) -0.0728(5) 0.031(2) Uani 1 1 d . . .
F6 F 0.3916(2) 0.2488(5) 0.1842(3) 0.0434(13) Uani 1 1 d . . .
N6 N 0.4040(3) 0.3826(6) -0.0340(4) 0.0294(17) Uani 1 1 d . . .
C6 C -0.0204(4) 0.8473(7) -0.0640(6) 0.036(2) Uani 1 1 d . . .
H6 H -0.0547 0.8694 -0.1072 0.044 Uiso 1 1 calc R . .
F7 F 0.5289(2) 0.5173(5) 0.3631(3) 0.0550(16) Uani 1 1 d . . .
C7 C -0.0265(4) 0.8539(8) 0.0110(6) 0.036(2) Uani 1 1 d . . .
F8 F 0.4485(2) 0.7068(5) 0.3240(3) 0.0520(15) Uani 1 1 d . . .
C8 C 0.0221(4) 0.8247(8) 0.0761(5) 0.030(2) Uani 1 1 d . . .
F9 F 0.13185(19) 0.4865(4) 0.0179(3) 0.0292(11) Uani 1 1 d . . .
C9 C 0.2363(4) 0.4431(7) 0.2775(5) 0.0255(19) Uani 1 1 d . . .
H9A H 0.2216 0.4418 0.3271 0.031 Uiso 1 1 calc R . .
H9B H 0.2788 0.4876 0.2880 0.031 Uiso 1 1 calc R . .
F10 F 0.0230(2) 0.4399(4) -0.0901(3) 0.0387(13) Uani 1 1 d . A .
C10 C 0.2468(4) 0.3080(8) 0.2547(6) 0.042(2) Uani 1 1 d . . .
H10A H 0.2088 0.2568 0.2580 0.063 Uiso 1 1 calc R . .
H10B H 0.2857 0.2736 0.2904 0.063 Uiso 1 1 calc R . .
H10C H 0.2527 0.3061 0.2010 0.063 Uiso 1 1 calc R . .
F11 F 0.1419(2) 0.4488(4) -0.2864(3) 0.0392(12) Uani 1 1 d . A .
C11 C 0.1264(3) 0.4452(7) 0.1902(5) 0.0224(18) Uani 1 1 d . . .
H11A H 0.1365 0.3677 0.1635 0.027 Uiso 1 1 calc R . .
H11B H 0.0964 0.4973 0.1508 0.027 Uiso 1 1 calc R . .
F12 F 0.2486(2) 0.5062(4) -0.1827(3) 0.0375(12) Uani 1 1 d . . .
C12 C 0.0910(4) 0.4061(8) 0.2534(5) 0.035(2) Uani 1 1 d . . .
H12A H 0.1191 0.3503 0.2913 0.052 Uiso 1 1 calc R . .
H12B H 0.0508 0.3613 0.2290 0.052 Uiso 1 1 calc R . .
H12C H 0.0805 0.4819 0.2803 0.052 Uiso 1 1 calc R . .
C13 C 0.3438(4) 0.8059(7) 0.2189(5) 0.030(2) Uani 1 1 d . . .
H13A H 0.3866 0.8295 0.2090 0.037 Uiso 1 1 calc R . .
H13B H 0.3464 0.8153 0.2756 0.037 Uiso 1 1 calc R . .
C14 C 0.2934(4) 0.8902(7) 0.1748(5) 0.028(2) Uani 1 1 d U . .
H14A H 0.3094 0.9784 0.1829 0.034 Uiso 1 1 calc R . .
H14B H 0.2546 0.8834 0.1971 0.034 Uiso 1 1 calc R . .
C15 C 0.3751(4) 0.5853(7) 0.2256(5) 0.0242(19) Uani 1 1 d . . .
C16 C 0.3659(4) 0.4632(8) 0.1957(5) 0.0265(19) Uani 1 1 d . . .
C17 C 0.4070(4) 0.3641(8) 0.2180(5) 0.0295(19) Uani 1 1 d . . .
C18 C 0.4631(4) 0.3769(8) 0.2745(5) 0.035(2) Uani 1 1 d . . .
H18 H 0.4923 0.3085 0.2908 0.042 Uiso 1 1 calc R . .
C19 C 0.4744(4) 0.4965(9) 0.3061(5) 0.037(2) Uani 1 1 d . . .
C20 C 0.4327(4) 0.5960(8) 0.2842(5) 0.035(2) Uani 1 1 d . . .
C21 C 0.3296(4) 0.8700(7) 0.0529(5) 0.0287(19) Uani 1 1 d . . .
H21A H 0.3600 0.8015 0.0761 0.034 Uiso 1 1 calc R . .
H21B H 0.3526 0.9516 0.0663 0.034 Uiso 1 1 calc R . .
C22 C 0.3124(4) 0.8550(8) -0.0348(5) 0.037(2) Uani 1 1 d . . .
H22A H 0.2830 0.7828 -0.0492 0.055 Uiso 1 1 calc R . .
H22B H 0.3522 0.8404 -0.0532 0.055 Uiso 1 1 calc R . .
H22C H 0.2910 0.9322 -0.0589 0.055 Uiso 1 1 calc R . .
C23 C 0.2218(4) 0.9627(7) 0.0498(5) 0.028(2) Uani 1 1 d DU . .
H23A H 0.1846 0.9576 0.0752 0.034 Uiso 1 1 calc R . .
H23B H 0.2055 0.9381 -0.0057 0.034 Uiso 1 1 calc R . .
C24 C 0.2441(4) 1.0991(7) 0.0524(6) 0.043(3) Uani 1 1 d D . .
H24A H 0.2573 1.1273 0.1069 0.064 Uiso 1 1 calc R . .
H24B H 0.2084 1.1524 0.0241 0.064 Uiso 1 1 calc R . .
H24C H 0.2811 1.1061 0.0278 0.064 Uiso 1 1 calc R . .
C25 C 0.3137(3) 0.5227(6) -0.0230(5) 0.0229(18) Uani 1 1 d . . .
H25A H 0.3429 0.5630 0.0229 0.028 Uiso 1 1 calc R A .
H25B H 0.3182 0.5699 -0.0702 0.028 Uiso 1 1 calc R . .
C26 C 0.3355(3) 0.3881(7) -0.0294(5) 0.0245(19) Uani 1 1 d . A .
H26A H 0.3299 0.3395 0.0168 0.029 Uiso 1 1 calc R . .
H26B H 0.3080 0.3484 -0.0767 0.029 Uiso 1 1 calc R . .
C27 C 0.1965(3) 0.4980(6) -0.0752(5) 0.0212(18) Uani 1 1 d . . .
C28 C 0.1347(4) 0.4745(7) -0.0599(5) 0.0227(18) Uani 1 1 d . A .
C29 C 0.0789(4) 0.4519(7) -0.1144(5) 0.029(2) Uani 1 1 d . . .
C30 C 0.0786(4) 0.4399(7) -0.1921(5) 0.033(2) Uani 1 1 d . A .
H30 H 0.0401 0.4210 -0.2306 0.040 Uiso 1 1 calc R . .
C31 C 0.1376(4) 0.4569(7) -0.2106(5) 0.028(2) Uani 1 1 d . . .
C32 C 0.1935(4) 0.4830(7) -0.1557(5) 0.0258(19) Uani 1 1 d . A .
C33 C 0.4115(4) 0.4099(9) -0.1130(6) 0.045(2) Uani 0.80 1 d PDU A 1
H33A H 0.3855 0.4859 -0.1333 0.053 Uiso 0.80 1 calc PR A 1
H33B H 0.3944 0.3379 -0.1477 0.053 Uiso 0.80 1 calc PR A 1
C34 C 0.4822(5) 0.4326(13) -0.1145(8) 0.059(4) Uani 0.80 1 d PDU A 1
H34A H 0.4850 0.4551 -0.1678 0.089 Uiso 0.80 1 calc PR A 1
H34B H 0.5074 0.3555 -0.0981 0.089 Uiso 0.80 1 calc PR A 1
H34C H 0.4997 0.5020 -0.0788 0.089 Uiso 0.80 1 calc PR A 1
C35 C 0.4341(4) 0.2611(9) -0.0043(6) 0.046(2) Uani 0.80 1 d PU A 1
H35A H 0.4808 0.2664 -0.0049 0.055 Uiso 0.80 1 calc PR A 1
H35B H 0.4319 0.2545 0.0513 0.055 Uiso 0.80 1 calc PR A 1
C36 C 0.4101(6) 0.1460(10) -0.0411(8) 0.052(4) Uani 0.80 1 d P A 1
H36A H 0.4123 0.1485 -0.0962 0.078 Uiso 0.80 1 calc PR A 1
H36B H 0.3648 0.1342 -0.0378 0.078 Uiso 0.80 1 calc PR A 1
H36C H 0.4365 0.0754 -0.0148 0.078 Uiso 0.80 1 calc PR A 1
C33A C 0.4115(4) 0.4099(9) -0.1130(6) 0.045(2) Uani 0.20 1 d P A 2
H33C H 0.3675 0.4222 -0.1470 0.053 Uiso 0.20 1 calc PR A 2
H33D H 0.4303 0.3339 -0.1323 0.053 Uiso 0.20 1 calc PR A 2
C34A C 0.452(2) 0.521(4) -0.124(3) 0.066(16) Uani 0.20 1 d PDU A 2
H34D H 0.4370 0.5960 -0.1003 0.100 Uiso 0.20 1 calc PR A 2
H34E H 0.4479 0.5355 -0.1798 0.100 Uiso 0.20 1 calc PR A 2
H34F H 0.4976 0.5041 -0.0983 0.100 Uiso 0.20 1 calc PR A 2
C35A C 0.4341(4) 0.2611(9) -0.0043(6) 0.046(2) Uani 0.20 1 d PU A 2
H35C H 0.4333 0.2535 0.0517 0.055 Uiso 0.20 1 calc PR A 2
H35D H 0.4072 0.1916 -0.0327 0.055 Uiso 0.20 1 calc PR A 2
C36A C 0.5007(18) 0.244(4) -0.012(3) 0.033(10) Uani 0.20 1 d PU A 2
H36D H 0.5155 0.1586 0.0059 0.049 Uiso 0.20 1 calc PR A 2
H36E H 0.5288 0.3067 0.0209 0.049 Uiso 0.20 1 calc PR A 2
H36F H 0.5026 0.2550 -0.0664 0.049 Uiso 0.20 1 calc PR A 2

loop_
_atom_site_aniso_label
_atom_site_aniso_U_11
_atom_site_aniso_U_22
_atom_site_aniso_U_33
_atom_site_aniso_U_23
_atom_site_aniso_U_13
_atom_site_aniso_U_12
Nd1 0.0171(2) 0.0220(2) 0.0182(2) -0.0008(2) 0.00283(16) 0.00036(19)
F1 0.020(2) 0.028(2) 0.027(3) 0.001(2) 0.004(2) 0.0008(19)
N1 0.025(4) 0.020(4) 0.030(4) 0.003(3) 0.006(3) -0.001(3)
C1 0.022(4) 0.026(4) 0.027(5) -0.009(4) 0.006(4) -0.005(4)
F2 0.042(3) 0.049(3) 0.025(3) 0.014(3) -0.002(2) 0.002(2)
N2 0.018(3) 0.026(4) 0.015(4) 0.002(3) 0.004(3) 0.008(3)
C2 0.020(4) 0.024(4) 0.023(5) -0.003(4) 0.005(3) -0.005(3)
F3 0.019(2) 0.059(3) 0.075(4) 0.015(3) 0.011(3) 0.016(2)
N3 0.016(3) 0.021(3) 0.026(4) -0.002(3) 0.007(3) -0.005(3)
C3 0.020(4) 0.020(4) 0.031(5) 0.005(4) 0.007(4) 0.004(3)
F4 0.032(3) 0.052(3) 0.043(3) 0.005(3) 0.014(2) 0.011(2)
N4 0.013(3) 0.029(4) 0.030(4) 0.000(3) 0.003(3) -0.001(3)
C4 0.021(4) 0.018(4) 0.029(5) 0.005(4) 0.003(4) 0.001(3)
F5 0.028(2) 0.030(3) 0.024(3) -0.002(2) 0.001(2) 0.006(2)
N5 0.016(3) 0.030(4) 0.011(4) 0.003(3) 0.002(3) 0.000(3)
C5 0.027(5) 0.032(5) 0.033(6) 0.004(4) 0.005(4) 0.000(4)
F6 0.054(3) 0.040(3) 0.038(3) 0.008(3) 0.016(3) 0.015(3)
N6 0.030(4) 0.031(4) 0.031(4) 0.008(3) 0.014(3) 0.010(3)
C6 0.030(5) 0.029(5) 0.041(6) 0.015(4) -0.010(4) 0.003(4)
F7 0.027(3) 0.069(4) 0.055(4) 0.023(3) -0.018(3) 0.001(3)
C7 0.019(4) 0.043(6) 0.051(7) 0.008(5) 0.015(4) 0.004(4)
F8 0.040(3) 0.055(4) 0.048(4) 0.001(3) -0.017(3) -0.009(3)
C8 0.027(5) 0.033(5) 0.032(6) 0.007(4) 0.008(4) 0.004(4)
F9 0.027(2) 0.035(3) 0.028(3) -0.003(2) 0.009(2) -0.004(2)
C9 0.026(4) 0.032(5) 0.019(5) 0.010(4) 0.004(4) -0.001(4)
F10 0.024(3) 0.050(3) 0.039(3) -0.001(2) 0.002(2) -0.010(2)
C10 0.035(5) 0.043(6) 0.048(7) 0.016(5) 0.010(5) 0.004(4)
F11 0.046(3) 0.050(3) 0.019(3) -0.005(2) 0.001(2) 0.000(2)
C11 0.018(4) 0.023(4) 0.026(5) -0.009(4) 0.003(4) -0.005(3)
F12 0.036(3) 0.053(3) 0.023(3) 0.006(2) 0.006(2) 0.001(2)
C12 0.038(5) 0.029(5) 0.038(6) 0.003(4) 0.011(4) -0.003(4)
C13 0.033(5) 0.025(5) 0.030(5) 0.001(4) 0.001(4) -0.008(4)
C14 0.039(4) 0.015(4) 0.039(5) -0.017(4) 0.027(4) -0.016(3)
C15 0.023(4) 0.028(4) 0.022(5) 0.005(4) 0.007(4) -0.004(4)
C16 0.022(4) 0.037(5) 0.020(5) 0.008(4) 0.003(4) 0.014(4)
C17 0.034(5) 0.035(5) 0.023(5) 0.002(4) 0.013(4) 0.002(4)
C18 0.028(5) 0.042(6) 0.039(6) 0.018(5) 0.015(4) 0.013(4)
C19 0.021(5) 0.052(6) 0.034(6) 0.021(5) 0.000(4) 0.000(4)
C20 0.035(5) 0.038(5) 0.033(6) 0.004(4) 0.007(4) -0.012(4)
C21 0.025(4) 0.024(4) 0.036(5) 0.007(4) 0.005(4) -0.001(4)
C22 0.042(5) 0.036(5) 0.033(6) -0.004(4) 0.011(4) -0.007(4)
C23 0.026(4) 0.023(4) 0.035(5) 0.009(4) 0.006(4) 0.002(3)
C24 0.028(5) 0.021(5) 0.067(8) 0.001(5) -0.012(5) 0.004(4)
C25 0.028(4) 0.019(4) 0.020(5) 0.004(4) 0.000(4) 0.006(4)
C26 0.020(4) 0.030(5) 0.022(5) -0.002(4) 0.004(3) -0.003(4)
C27 0.018(4) 0.015(4) 0.029(5) -0.004(4) 0.001(4) -0.002(3)
C28 0.024(4) 0.027(5) 0.016(5) 0.004(4) 0.003(4) 0.005(4)
C29 0.029(5) 0.025(5) 0.031(6) -0.001(4) 0.006(4) -0.002(4)
C30 0.034(5) 0.028(5) 0.032(6) -0.008(4) -0.003(4) 0.000(4)
C31 0.039(5) 0.019(4) 0.023(5) -0.005(4) -0.001(4) 0.005(4)
C32 0.031(5) 0.024(5) 0.026(5) -0.006(4) 0.013(4) -0.004(4)
C33 0.049(5) 0.038(5) 0.056(6) 0.009(4) 0.031(5) 0.015(4)
C34 0.067(7) 0.055(7) 0.066(8) -0.016(6) 0.037(6) -0.025(6)
C35 0.044(5) 0.048(5) 0.049(5) 0.003(4) 0.019(4) 0.015(4)
C36 0.072(9) 0.034(7) 0.062(9) 0.004(7) 0.042(8) 0.006(6)
C33A 0.049(5) 0.038(5) 0.056(6) 0.009(4) 0.031(5) 0.015(4)
C34A 0.064(18) 0.069(18) 0.065(19) 0.006(10) 0.012(10) 0.004(10)
C35A 0.044(5) 0.048(5) 0.049(5) 0.003(4) 0.019(4) 0.015(4)
C36A 0.029(13) 0.035(13) 0.032(13) -0.001(9) 0.003(9) 0.007(9)

loop_
_atom_type_symbol
_atom_type_description
_atom_type_scat_dispersion_real
_atom_type_scat_dispersion_imag
_atom_type_scat_source
C C 0.0033 0.0016 'International Tables Vol C Tables 4.2.6.8 and 6.1.1.4'
H H 0.0000 0.0000 'International Tables Vol C Tables 4.2.6.8 and 6.1.1.4'
N N 0.0061 0.0033 'International Tables Vol C Tables 4.2.6.8 and 6.1.1.4'
F F 0.0171 0.0103 'International Tables Vol C Tables 4.2.6.8 and 6.1.1.4'
Nd Nd -0.1943 3.0179 'International Tables Vol C Tables 4.2.6.8 and 6.1.1.4'

loop_
_geom_angle_atom_site_label_1
_geom_angle_atom_site_label_2
_geom_angle_atom_site_label_3
_geom_angle
N5 Nd1 N1 130.1(2)
N5 Nd1 N3 113.1(2)
N1 Nd1 N3 115.5(2)
N5 Nd1 F5 70.31(17)
N1 Nd1 F5 144.51(18)
N3 Nd1 F5 63.24(17)
N5 Nd1 F1 71.75(16)
N1 Nd1 F1 63.31(18)
N3 Nd1 F1 142.28(16)
F5 Nd1 F1 141.33(13)
N5 Nd1 N4 102.8(2)
N1 Nd1 N4 85.83(19)
N3 Nd1 N4 67.69(19)
F5 Nd1 N4 120.96(15)
F1 Nd1 N4 74.73(16)
N5 Nd1 F9 62.36(16)
N1 Nd1 F9 77.48(17)
N3 Nd1 F9 155.46(17)
F5 Nd1 F9 93.85(13)
F1 Nd1 F9 61.59(13)
N4 Nd1 F9 136.23(16)
N5 Nd1 N2 126.26(19)
N1 Nd1 N2 68.23(19)
N3 Nd1 N2 86.08(19)
F5 Nd1 N2 76.40(15)
F1 Nd1 N2 122.46(15)
N4 Nd1 N2 130.63(19)
F9 Nd1 N2 79.60(16)
C4 F1 Nd1 116.6(4)
C3 N1 C1 118.1(6)
C3 N1 Nd1 124.7(5)
C1 N1 Nd1 115.8(4)
N1 C1 C2 111.2(6)
N1 C1 H1A 109.4
C2 C1 H1A 109.4
N1 C1 H1B 109.4
C2 C1 H1B 109.4
H1A C1 H1B 108.0
C2 N2 C9 108.1(6)
C2 N2 C11 111.9(5)
C9 N2 C11 110.9(6)
C2 N2 Nd1 93.2(4)
C9 N2 Nd1 118.9(4)
C11 N2 Nd1 112.4(4)
N2 C2 C1 113.9(6)
N2 C2 H2A 108.8
C1 C2 H2A 108.8
N2 C2 H2B 108.8
C1 C2 H2B 108.8
H2A C2 H2B 107.7
C15 N3 C13 117.4(6)
C15 N3 Nd1 124.7(5)
C13 N3 Nd1 117.7(5)
N1 C3 C4 119.0(7)
N1 C3 C8 129.4(8)
C4 C3 C8 111.6(7)
C21 N4 C14 110.3(6)
C21 N4 C23 110.7(6)
C14 N4 C23 110.6(6)
C21 N4 Nd1 112.7(4)
C14 N4 Nd1 95.9(4)
C23 N4 Nd1 115.7(4)
C5 C4 F1 119.6(7)
C5 C4 C3 125.2(7)
F1 C4 C3 115.2(6)
C16 F5 Nd1 117.7(4)
C27 N5 C25 119.3(6)
C27 N5 Nd1 123.4(5)
C25 N5 Nd1 117.0(4)
F2 C5 C4 118.1(7)
F2 C5 C6 120.3(8)
C4 C5 C6 121.7(8)
C33 N6 C26 111.7(6)
C33 N6 C35 112.1(6)
C26 N6 C35 111.4(6)
C7 C6 C5 115.0(8)
C7 C6 H6 122.5
C5 C6 H6 122.5
C6 C7 F3 118.8(8)
C6 C7 C8 124.9(8)
F3 C7 C8 116.3(8)
F4 C8 C7 117.4(7)
F4 C8 C3 121.2(7)
C7 C8 C3 121.4(8)
C28 F9 Nd1 112.2(4)
N2 C9 C10 115.7(7)
N2 C9 H9A 108.4
C10 C9 H9A 108.4
N2 C9 H9B 108.4
C10 C9 H9B 108.4
H9A C9 H9B 107.4
C9 C10 H10A 109.5
C9 C10 H10B 109.5
H10A C10 H10B 109.5
C9 C10 H10C 109.5
H10A C10 H10C 109.5
H10B C10 H10C 109.5
N2 C11 C12 115.6(6)
N2 C11 H11A 108.4
C12 C11 H11A 108.4
N2 C11 H11B 108.4
C12 C11 H11B 108.4
H11A C11 H11B 107.4
C11 C12 H12A 109.5
C11 C12 H12B 109.5
H12A C12 H12B 109.5
C11 C12 H12C 109.5
H12A C12 H12C 109.5
H12B C12 H12C 109.5
N3 C13 C14 110.3(6)
N3 C13 H13A 109.6
C14 C13 H13A 109.6
N3 C13 H13B 109.6
C14 C13 H13B 109.6
H13A C13 H13B 108.1
C13 C14 N4 116.1(6)
C13 C14 H14A 108.3
N4 C14 H14A 108.3
C13 C14 H14B 108.3
N4 C14 H14B 108.3
H14A C14 H14B 107.4
N3 C15 C16 118.0(7)
N3 C15 C20 130.0(7)
C16 C15 C20 111.9(7)
C17 C16 C15 125.7(8)
C17 C16 F5 118.2(7)
C15 C16 F5 116.1(6)
C16 C17 C18 121.4(8)
C16 C17 F6 119.6(7)
C18 C17 F6 119.0(7)
C17 C18 C19 115.1(8)
C17 C18 H18 122.5
C19 C18 H18 122.5
F7 C19 C20 117.6(8)
F7 C19 C18 118.9(8)
C20 C19 C18 123.5(8)
C19 C20 F8 116.7(8)
C19 C20 C15 122.4(8)
F8 C20 C15 120.8(8)
N4 C21 C22 113.8(6)
N4 C21 H21A 108.8
C22 C21 H21A 108.8
N4 C21 H21B 108.8
C22 C21 H21B 108.8
H21A C21 H21B 107.7
C21 C22 H22A 109.5
C21 C22 H22B 109.5
H22A C22 H22B 109.5
C21 C22 H22C 109.5
H22A C22 H22C 109.5
H22B C22 H22C 109.5
N4 C23 C24 116.1(6)
N4 C23 H23A 108.3
C24 C23 H23A 108.3
N4 C23 H23B 108.3
C24 C23 H23B 108.3
H23A C23 H23B 107.4
C23 C24 H24A 109.5
C23 C24 H24B 109.5
H24A C24 H24B 109.5
C23 C24 H24C 109.5
H24A C24 H24C 109.5
H24B C24 H24C 109.5
N5 C25 C26 113.6(6)
N5 C25 H25A 108.8
C26 C25 H25A 108.8
N5 C25 H25B 108.8
C26 C25 H25B 108.8
H25A C25 H25B 107.7
N6 C26 C25 111.3(6)
N6 C26 H26A 109.4
C25 C26 H26A 109.4
N6 C26 H26B 109.4
C25 C26 H26B 109.4
H26A C26 H26B 108.0
N5 C27 C32 131.6(7)
N5 C27 C28 118.4(7)
C32 C27 C28 110.0(6)
C29 C28 F9 118.8(7)
C29 C28 C27 125.9(7)
F9 C28 C27 115.1(6)
F10 C29 C28 118.2(7)
F10 C29 C30 120.3(7)
C28 C29 C30 121.4(8)
C31 C30 C29 115.5(8)
C31 C30 H30 122.2
C29 C30 H30 122.2
F11 C31 C32 117.4(7)
F11 C31 C30 119.8(7)
C32 C31 C30 122.8(8)
C31 C32 F12 116.9(7)
C31 C32 C27 124.1(7)
F12 C32 C27 118.7(7)
N6 C33 C34 111.8(9)
N6 C33 H33A 109.3
C34 C33 H33A 109.3
N6 C33 H33B 109.3
C34 C33 H33B 109.3
H33A C33 H33B 107.9
C36 C35 N6 120.5(9)
C36 C35 H35A 107.2
N6 C35 H35A 107.2
C36 C35 H35B 107.2
N6 C35 H35B 107.2
H35A C35 H35B 106.8
H34D C34A H34E 109.5
H34D C34A H34F 109.5
H34E C34A H34F 109.5
H36D C36A H36E 109.5
H36D C36A H36F 109.5
H36E C36A H36F 109.5

loop_
_geom_bond_atom_site_label_1
_geom_bond_atom_site_label_2
_geom_bond_distance
Nd1 N5 2.378(6)
Nd1 N1 2.395(6)
Nd1 N3 2.412(6)
Nd1 F5 2.615(4)
Nd1 F1 2.647(4)
Nd1 N4 2.658(6)
Nd1 F9 2.705(4)
Nd1 N2 2.709(6)
F1 C4 1.372(8)
N1 C3 1.357(9)
N1 C1 1.480(10)
C1 C2 1.497(10)
C1 H1A 0.9900
C1 H1B 0.9900
F2 C5 1.357(10)
N2 C2 1.481(9)
N2 C9 1.495(9)
N2 C11 1.501(9)
C2 H2A 0.9900
C2 H2B 0.9900
F3 C7 1.371(9)
N3 C15 1.371(9)
N3 C13 1.458(9)
C3 C4 1.411(11)
C3 C8 1.424(10)
F4 C8 1.348(10)
N4 C21 1.481(9)
N4 C14 1.496(10)
N4 C23 1.520(9)
C4 C5 1.363(11)
F5 C16 1.385(8)
N5 C27 1.351(9)
N5 C25 1.481(9)
C5 C6 1.381(11)
F6 C17 1.360(9)
N6 C33 1.460(11)
N6 C26 1.469(9)
N6 C35 1.472(10)
C6 C7 1.354(12)
C6 H6 0.9500
F7 C19 1.357(9)
C7 C8 1.382(12)
F8 C20 1.364(10)
F9 C28 1.387(8)
C9 C10 1.512(11)
C9 H9A 0.9900
C9 H9B 0.9900
F10 C29 1.351(9)
C10 H10A 0.9800
C10 H10B 0.9800
C10 H10C 0.9800
F11 C31 1.357(9)
C11 C12 1.532(10)
C11 H11A 0.9900
C11 H11B 0.9900
F12 C32 1.376(8)
C12 H12A 0.9800
C12 H12B 0.9800
C12 H12C 0.9800
C13 C14 1.464(11)
C13 H13A 0.9900
C13 H13B 0.9900
C14 H14A 0.9900
C14 H14B 0.9900
C15 C16 1.388(11)
C15 C20 1.404(11)
C16 C17 1.358(10)
C17 C18 1.365(11)
C18 C19 1.378(12)
C18 H18 0.9500
C19 C20 1.367(11)
C21 C22 1.506(11)
C21 H21A 0.9900
C21 H21B 0.9900
C22 H22A 0.9800
C22 H22B 0.9800
C22 H22C 0.9800
C23 C24 1.513(9)
C23 H23A 0.9900
C23 H23B 0.9900
C24 H24A 0.9800
C24 H24B 0.9800
C24 H24C 0.9800
C25 C26 1.506(9)
C25 H25A 0.9900
C25 H25B 0.9900
C26 H26A 0.9900
C26 H26B 0.9900
C27 C32 1.409(10)
C27 C28 1.415(10)
C28 C29 1.356(10)
C29 C30 1.368(11)
C30 C31 1.370(11)
C30 H30 0.9500
C31 C32 1.369(11)
C33 C34 1.518(11)
C33 H33A 0.9900
C33 H33B 0.9900
C34 H34A 0.9800
C34 H34B 0.9800
C34 H34C 0.9800
C35 C36 1.415(13)
C35 H35A 0.9900
C35 H35B 0.9900
C36 H36A 0.9800
C36 H36B 0.9800
C36 H36C 0.9800
C34A H34D 0.9800
C34A H34E 0.9800
C34A H34F 0.9800
C36A H36D 0.9800
C36A H36E 0.9800
C36A H36F 0.9800
